data_4324950
loop_
_publ_author_name
'Takayoshi Suzuki'
'Hiroshi Yamaguchi'
'Akira Hashimoto'
'Koichi Nozaki'
'Mototsugu Doi'
'Naoya Inazumi'
'Noriaki Ikeda'
'Satoshi Kawata'
'Masaaki Kojima'
'Hideo D. Takagi'

_publ_section_title
;
 Orange and Yellow Crystals of Copper(I) Complexes Bearing
 8-(Diphenylphosphino)quinoline: A Pair of Distortion Isomers of an
 Intrinsic Tetrahedral Complex
;
_journal_name_full 'Inorganic Chemistry'
_journal_page_first 3981
_journal_page_last 3987
_journal_paper_doi 10.1021/ic1024636
_journal_volume 50
_journal_year 2011
_chemical_formula_moiety 'C42 H32 Cu N2 P2 1+, B F4 1-'
_chemical_formula_sum 'C42 H32 B Cu F4 N2 P2'
_chemical_formula_weight 776.99
_chemical_name_systematic
; 
Bis(8-diphenylphosphinoquinoline)copper(I) tetrafluoroborate 
;
_space_group_IT_number 14
_symmetry_cell_setting monoclinic
_symmetry_space_group_name_Hall '-P 2ybc'
_symmetry_space_group_name_H-M 'P 1 21/c 1'
_atom_sites_solution_hydrogens geom
_atom_sites_solution_primary direct
_atom_sites_solution_secondary difmap
_audit_creation_method SHELXL-97
_cell_angle_alpha 90.00
_cell_angle_beta 99.646(6)
_cell_angle_gamma 90.00
_cell_formula_units_Z 4
_cell_length_a 10.8254(11)
_cell_length_b 14.8647(17)
_cell_length_c 22.025(3)
_cell_measurement_reflns_used 8183
_cell_measurement_temperature 200(2)
_cell_measurement_theta_max 27.5
_cell_measurement_theta_min 3.4
_cell_volume 3494.1(7)
_computing_cell_refinement PROCESS-AUTO
_computing_data_collection PROCESS-AUTO
_computing_data_reduction 'teXsan ver. 1.11'
_computing_molecular_graphics ORTEP
_computing_publication_material SHELXL-97
_computing_structure_refinement SHELXL-97
_computing_structure_solution SIR92
_diffrn_ambient_temperature 200(2)
_diffrn_detector_area_resol_mean 10.00
_diffrn_measured_fraction_theta_full 0.993
_diffrn_measured_fraction_theta_max 0.993
_diffrn_measurement_device_type 'Rigaku RAXIS-RAPID Imaging Plate'
_diffrn_measurement_method \w
_diffrn_radiation_monochromator graphite
_diffrn_radiation_source 'fine-focus sealed tube'
_diffrn_radiation_type 'Mo K\a'
_diffrn_radiation_wavelength 0.71075
_diffrn_reflns_av_R_equivalents 0.0505
_diffrn_reflns_av_sigmaI/netI 0.0713
_diffrn_reflns_limit_h_max 14
_diffrn_reflns_limit_h_min -14
_diffrn_reflns_limit_k_max 19
_diffrn_reflns_limit_k_min -19
_diffrn_reflns_limit_l_max 28
_diffrn_reflns_limit_l_min -28
_diffrn_reflns_number 30477
_diffrn_reflns_theta_full 27.60
_diffrn_reflns_theta_max 27.60
_diffrn_reflns_theta_min 3.13
_exptl_absorpt_coefficient_mu 0.773
_exptl_absorpt_correction_T_max 0.926
_exptl_absorpt_correction_T_min 0.647
_exptl_absorpt_correction_type multi-scan
_exptl_absorpt_process_details '(Higashi, 1995)'
_exptl_crystal_colour yellow
_exptl_crystal_density_diffrn 1.477
_exptl_crystal_description column
_exptl_crystal_F_000 1592
_exptl_crystal_size_max 0.30
_exptl_crystal_size_mid 0.12
_exptl_crystal_size_min 0.10
_refine_diff_density_max 0.511
_refine_diff_density_min -0.445
_refine_diff_density_rms 0.053
_refine_ls_extinction_method none
_refine_ls_goodness_of_fit_ref 0.998
_refine_ls_hydrogen_treatment constr
_refine_ls_matrix_type full
_refine_ls_number_parameters 469
_refine_ls_number_reflns 8050
_refine_ls_number_restraints 0
_refine_ls_restrained_S_all 0.998
_refine_ls_R_factor_all 0.0687
_refine_ls_R_factor_gt 0.0353
_refine_ls_shift/su_max 0.001
_refine_ls_shift/su_mean 0.000
_refine_ls_structure_factor_coef Fsqd
_refine_ls_weighting_details 'calc w=1/[\s^2^(Fo^2^)+(0.0200P)^2^+0.0000P] where P=(Fo^2^+2Fc^2^)/3'
_refine_ls_weighting_scheme calc
_refine_ls_wR_factor_gt 0.0590
_refine_ls_wR_factor_ref 0.0621
_reflns_number_gt 5207
_reflns_number_total 8050
_reflns_threshold_expression 'I > 2\s(I)'
_cod_data_source_file ic1024636_si_002_3.cif
_cod_data_source_block 2Y
_cod_database_code 4324950

loop_
_symmetry_equiv_pos_as_xyz
'x, y, z'
'-x, y+1/2, -z+1/2'
'-x, -y, -z'
'x, -y-1/2, z-1/2'

loop_
_atom_site_label
_atom_site_type_symbol
_atom_site_fract_x
_atom_site_fract_y
_atom_site_fract_z
_atom_site_U_iso_or_equiv
_atom_site_adp_type
_atom_site_occupancy
_atom_site_symmetry_multiplicity
_atom_site_calc_flag
_atom_site_refinement_flags
Cu1 Cu 0.15068(2) 0.243131(17) 0.718081(11) 0.02405(7) Uani 1 1 d .
P1 P 0.00126(4) 0.27236(4) 0.77437(2) 0.02220(12) Uani 1 1 d .
P2 P 0.16488(4) 0.22733(3) 0.61914(2) 0.02212(12) Uani 1 1 d .
F1 F 0.33341(11) 0.20151(10) 0.92081(7) 0.0571(4) Uani 1 1 d .
F2 F 0.52885(13) 0.20587(12) 0.97196(8) 0.0741(5) Uani 1 1 d .
F3 F 0.45684(15) 0.31808(10) 0.90720(9) 0.0749(5) Uani 1 1 d .
F4 F 0.49527(15) 0.18377(11) 0.86977(8) 0.0681(5) Uani 1 1 d .
N1 N 0.20590(14) 0.14075(11) 0.77997(8) 0.0243(4) Uani 1 1 d .
N21 N 0.26331(14) 0.35769(11) 0.71545(8) 0.0242(4) Uani 1 1 d .
C2 C 0.30196(19) 0.08707(15) 0.77737(11) 0.0324(5) Uani 1 1 d .
H2 H 0.3564 0.1019 0.7493 0.039 Uiso 1 1 calc R
C3 C 0.3288(2) 0.00969(15) 0.81332(11) 0.0376(6) Uani 1 1 d .
H3 H 0.3981 -0.0274 0.8087 0.045 Uiso 1 1 calc R
C4 C 0.2547(2) -0.01123(15) 0.85463(11) 0.0371(6) Uani 1 1 d .
H4 H 0.2715 -0.0635 0.8794 0.046 Uiso 1 1 calc R
C5 C 0.0730(2) 0.02811(15) 0.90439(11) 0.0359(6) Uani 1 1 d .
H5 H 0.0879 -0.0226 0.9309 0.044 Uiso 1 1 calc R
C6 C -0.0242(2) 0.08362(16) 0.90888(11) 0.0389(6) Uani 1 1 d .
H6 H -0.0764 0.0719 0.9386 0.047 Uiso 1 1 calc R
C7 C -0.04809(19) 0.15803(15) 0.86990(10) 0.0332(5) Uani 1 1 d .
H7 H -0.1172 0.1960 0.8733 0.040 Uiso 1 1 calc R
C8 C 0.02613(17) 0.17736(13) 0.82683(9) 0.0238(5) Uani 1 1 d .
C9 C 0.12961(17) 0.12020(13) 0.82257(9) 0.0233(5) Uani 1 1 d .
C10 C 0.15233(19) 0.04446(14) 0.86110(10) 0.0284(5) Uani 1 1 d .
C11 C 0.04209(17) 0.37010(13) 0.82243(9) 0.0221(5) Uani 1 1 d .
C12 C -0.16840(17) 0.27641(13) 0.75096(10) 0.0248(5) Uani 1 1 d .
C22 C 0.30623(18) 0.40830(15) 0.76342(11) 0.0316(5) Uani 1 1 d .
H22 H 0.3053 0.3844 0.8034 0.038 Uiso 1 1 calc R
C23 C 0.35301(19) 0.49515(16) 0.75882(12) 0.0384(6) Uani 1 1 d .
H23 H 0.3803 0.5297 0.7949 0.046 Uiso 1 1 calc R
C24 C 0.35910(19) 0.52949(15) 0.70279(12) 0.0365(6) Uani 1 1 d .
H24 H 0.3888 0.5891 0.6991 0.044 Uiso 1 1 calc R
C25 C 0.3338(2) 0.50547(15) 0.59042(12) 0.0367(6) Uani 1 1 d .
H25 H 0.3705 0.5623 0.5849 0.043 Uiso 1 1 calc R
C26 C 0.2940(2) 0.45262(16) 0.54069(11) 0.0366(6) Uani 1 1 d .
H26 H 0.3043 0.4722 0.5008 0.043 Uiso 1 1 calc R
C27 C 0.23808(18) 0.36945(14) 0.54807(10) 0.0305(5) Uani 1 1 d .
H27 H 0.2068 0.3345 0.5127 0.037 Uiso 1 1 calc R
C28 C 0.22738(17) 0.33727(13) 0.60535(10) 0.0222(5) Uani 1 1 d .
C29 C 0.27059(16) 0.39101(14) 0.65779(10) 0.0235(5) Uani 1 1 d .
C30 C 0.32151(18) 0.47708(14) 0.64980(11) 0.0287(5) Uani 1 1 d .
C31 C 0.02854(17) 0.21613(13) 0.55897(9) 0.0240(5) Uani 1 1 d .
C32 C 0.27919(17) 0.14758(13) 0.59891(9) 0.0226(5) Uani 1 1 d .
C112 C 0.12946(17) 0.36495(14) 0.87599(10) 0.0264(5) Uani 1 1 d .
H112 H 0.1567 0.3078 0.8923 0.032 Uiso 1 1 calc R
C113 C 0.17737(19) 0.44230(15) 0.90586(10) 0.0307(5) Uani 1 1 d .
H113 H 0.2378 0.4380 0.9424 0.036 Uiso 1 1 calc R
C114 C 0.13801(19) 0.52535(15) 0.88304(11) 0.0339(5) Uani 1 1 d .
H114 H 0.1714 0.5785 0.9035 0.039 Uiso 1 1 calc R
C115 C 0.0497(2) 0.53102(15) 0.83021(11) 0.0366(6) Uani 1 1 d .
H115 H 0.0209 0.5883 0.8147 0.043 Uiso 1 1 calc R
C116 C 0.00312(18) 0.45439(14) 0.79993(11) 0.0303(5) Uani 1 1 d .
H116 H -0.0565 0.4591 0.7631 0.036 Uiso 1 1 calc R
C122 C -0.25017(18) 0.30613(15) 0.78917(11) 0.0319(5) Uani 1 1 d .
H122 H -0.2180 0.3303 0.8286 0.039 Uiso 1 1 calc R
C123 C -0.3784(2) 0.30050(16) 0.76970(12) 0.0401(6) Uani 1 1 d .
H123 H -0.4341 0.3198 0.7961 0.047 Uiso 1 1 calc R
C124 C -0.42519(19) 0.26727(16) 0.71263(13) 0.0448(6) Uani 1 1 d .
H124 H -0.5132 0.2630 0.6996 0.051 Uiso 1 1 calc R
C125 C -0.3447(2) 0.23998(16) 0.67391(12) 0.0463(6) Uani 1 1 d .
H125 H -0.3773 0.2183 0.6339 0.056 Uiso 1 1 calc R
C126 C -0.21681(18) 0.24419(15) 0.69326(10) 0.0343(5) Uani 1 1 d .
H126 H -0.1617 0.2247 0.6666 0.039 Uiso 1 1 calc R
C312 C -0.07123(18) 0.27387(14) 0.56106(10) 0.0337(5) Uani 1 1 d .
H312 H -0.0633 0.3205 0.5910 0.041 Uiso 1 1 calc R
C313 C -0.18183(19) 0.26445(16) 0.52025(11) 0.0392(6) Uani 1 1 d .
H313 H -0.2492 0.3049 0.5218 0.047 Uiso 1 1 calc R
C314 C -0.1946(2) 0.19652(17) 0.47730(11) 0.0386(6) Uani 1 1 d .
H314 H -0.2711 0.1893 0.4495 0.046 Uiso 1 1 calc R
C315 C -0.0961(2) 0.13914(16) 0.47477(11) 0.0388(6) Uani 1 1 d .
H315 H -0.1044 0.0926 0.4448 0.047 Uiso 1 1 calc R
C316 C 0.01542(19) 0.14851(15) 0.51563(10) 0.0315(5) Uani 1 1 d .
H316 H 0.0828 0.1083 0.5137 0.038 Uiso 1 1 calc R
C322 C 0.37211(18) 0.16984(15) 0.56477(10) 0.0286(5) Uani 1 1 d .
H322 H 0.3760 0.2291 0.5490 0.033 Uiso 1 1 calc R
C323 C 0.45876(19) 0.10593(15) 0.55378(10) 0.0325(5) Uani 1 1 d .
H323 H 0.5217 0.1216 0.5304 0.038 Uiso 1 1 calc R
C324 C 0.45456(19) 0.02055(15) 0.57625(10) 0.0330(5) Uani 1 1 d .
H324 H 0.5147 -0.0228 0.5688 0.040 Uiso 1 1 calc R
C325 C 0.3627(2) -0.00232(15) 0.60977(11) 0.0355(6) Uani 1 1 d .
H325 H 0.3594 -0.0617 0.6253 0.041 Uiso 1 1 calc R
C326 C 0.27540(19) 0.06049(14) 0.62096(10) 0.0295(5) Uani 1 1 d .
H326 H 0.2122 0.0439 0.6440 0.037 Uiso 1 1 calc R
B1 B 0.4539(2) 0.22740(18) 0.91734(13) 0.0365(7) Uani 1 1 d .

loop_
_atom_site_aniso_label
_atom_site_aniso_U_11
_atom_site_aniso_U_22
_atom_site_aniso_U_33
_atom_site_aniso_U_23
_atom_site_aniso_U_13
_atom_site_aniso_U_12
Cu1 0.02385(12) 0.02710(15) 0.02190(13) -0.00130(12) 0.00583(9) 0.00060(11)
P1 0.0212(2) 0.0230(3) 0.0228(3) 0.0000(2) 0.0047(2) 0.0024(2)
P2 0.0231(2) 0.0222(3) 0.0212(3) -0.0022(2) 0.0042(2) -0.0002(2)
F1 0.0344(7) 0.0732(11) 0.0617(11) 0.0016(8) 0.0023(7) -0.0110(7)
F2 0.0421(8) 0.1108(15) 0.0622(12) 0.0026(10) -0.0117(8) 0.0049(9)
F3 0.0998(13) 0.0292(9) 0.1013(15) -0.0076(9) 0.0328(11) -0.0061(9)
F4 0.0911(12) 0.0550(10) 0.0666(12) -0.0098(9) 0.0379(10) 0.0141(9)
N1 0.0232(9) 0.0257(10) 0.0229(10) -0.0029(8) 0.0008(7) 0.0027(7)
N21 0.0198(8) 0.0288(10) 0.0243(10) -0.0049(8) 0.0050(7) -0.0010(7)
C2 0.0267(11) 0.0372(14) 0.0329(14) -0.0050(11) 0.0038(10) 0.0054(10)
C3 0.0340(12) 0.0312(13) 0.0442(16) -0.0035(11) -0.0033(12) 0.0138(10)
C4 0.0433(14) 0.0229(12) 0.0398(16) 0.0006(11) -0.0081(12) 0.0036(10)
C5 0.0458(14) 0.0275(13) 0.0316(14) 0.0093(11) -0.0018(11) -0.0082(11)
C6 0.0418(14) 0.0414(15) 0.0352(15) 0.0072(12) 0.0111(11) -0.0083(11)
C7 0.0312(12) 0.0359(14) 0.0340(14) 0.0042(11) 0.0101(10) 0.0015(10)
C8 0.0268(11) 0.0201(11) 0.0240(12) -0.0004(9) 0.0030(9) -0.0009(9)
C9 0.0243(10) 0.0220(11) 0.0220(12) -0.0048(9) -0.0008(9) -0.0026(9)
C10 0.0326(12) 0.0223(12) 0.0268(13) -0.0023(10) -0.0051(10) -0.0039(9)
C11 0.0200(10) 0.0240(11) 0.0236(12) -0.0004(9) 0.0074(9) 0.0009(8)
C12 0.0211(9) 0.0231(12) 0.0299(12) 0.0006(9) 0.0032(8) 0.0007(8)
C22 0.0246(11) 0.0431(14) 0.0284(13) -0.0081(11) 0.0076(9) -0.0038(10)
C23 0.0316(13) 0.0422(15) 0.0421(16) -0.0191(12) 0.0078(11) -0.0126(11)
C24 0.0324(12) 0.0282(13) 0.0484(17) -0.0070(12) 0.0050(11) -0.0065(10)
C25 0.0341(12) 0.0276(13) 0.0467(17) 0.0083(11) 0.0020(11) -0.0054(10)
C26 0.0397(13) 0.0384(14) 0.0312(14) 0.0129(12) 0.0042(11) -0.0025(11)
C27 0.0320(12) 0.0307(13) 0.0273(13) -0.0012(10) 0.0011(10) -0.0020(10)
C28 0.0205(10) 0.0214(11) 0.0248(12) 0.0001(9) 0.0040(9) 0.0000(8)
C29 0.0173(10) 0.0250(12) 0.0284(13) -0.0011(10) 0.0041(9) 0.0037(8)
C30 0.0234(11) 0.0260(12) 0.0364(14) -0.0003(10) 0.0044(10) 0.0001(9)
C31 0.0254(10) 0.0270(12) 0.0205(11) 0.0022(9) 0.0065(9) -0.0038(9)
C32 0.0234(10) 0.0248(12) 0.0191(11) -0.0057(9) 0.0018(9) -0.0002(9)
C112 0.0267(11) 0.0264(12) 0.0264(12) 0.0035(10) 0.0052(9) 0.0011(9)
C113 0.0290(11) 0.0396(14) 0.0233(13) -0.0023(10) 0.0040(9) -0.0043(10)
C114 0.0344(12) 0.0317(13) 0.0376(14) -0.0104(11) 0.0113(11) -0.0048(10)
C115 0.0349(12) 0.0238(12) 0.0498(17) -0.0009(11) 0.0034(11) 0.0058(10)
C116 0.0264(11) 0.0284(12) 0.0337(14) 0.0002(11) -0.0019(10) 0.0030(9)
C122 0.0272(11) 0.0357(13) 0.0332(14) -0.0030(11) 0.0065(10) 0.0029(10)
C123 0.0281(12) 0.0381(14) 0.0558(18) 0.0038(13) 0.0126(12) 0.0059(11)
C124 0.0227(11) 0.0358(15) 0.0721(19) -0.0049(14) -0.0029(11) 0.0007(10)
C125 0.0391(12) 0.0422(15) 0.0519(16) -0.0154(14) -0.0093(11) 0.0000(12)
C126 0.0313(11) 0.0340(13) 0.0364(13) -0.0088(11) 0.0019(9) 0.0037(10)
C312 0.0345(12) 0.0298(13) 0.0356(14) -0.0029(10) 0.0026(10) 0.0029(10)
C313 0.0288(11) 0.0437(15) 0.0436(15) 0.0048(13) 0.0019(10) 0.0073(11)
C314 0.0307(12) 0.0543(16) 0.0278(14) 0.0019(12) -0.0036(10) -0.0039(11)
C315 0.0389(13) 0.0502(16) 0.0259(13) -0.0120(12) 0.0017(10) -0.0066(12)
C316 0.0286(11) 0.0409(14) 0.0251(13) -0.0065(11) 0.0049(9) 0.0012(10)
C322 0.0327(12) 0.0280(12) 0.0256(13) -0.0018(10) 0.0061(10) -0.0013(10)
C323 0.0297(11) 0.0383(14) 0.0315(13) -0.0073(11) 0.0107(10) -0.0013(10)
C324 0.0320(12) 0.0338(13) 0.0324(14) -0.0092(11) 0.0030(10) 0.0088(10)
C325 0.0445(14) 0.0231(13) 0.0385(15) 0.0004(11) 0.0061(12) 0.0029(10)
C326 0.0320(12) 0.0282(12) 0.0294(13) -0.0021(10) 0.0087(10) -0.0002(9)
B1 0.0331(14) 0.0330(16) 0.0436(17) -0.0076(13) 0.0069(12) -0.0004(12)

loop_
_atom_type_symbol
_atom_type_description
_atom_type_scat_dispersion_real
_atom_type_scat_dispersion_imag
_atom_type_scat_source
Cu Cu 0.3201 1.2651 'International Tables Vol C Tables 4.2.6.8 and 6.1.1.4'
P P 0.1023 0.0942 'International Tables Vol C Tables 4.2.6.8 and 6.1.1.4'
F F 0.0171 0.0103 'International Tables Vol C Tables 4.2.6.8 and 6.1.1.4'
N N 0.0061 0.0033 'International Tables Vol C Tables 4.2.6.8 and 6.1.1.4'
C C 0.0033 0.0016 'International Tables Vol C Tables 4.2.6.8 and 6.1.1.4'
H H 0.0000 0.0000 'International Tables Vol C Tables 4.2.6.8 and 6.1.1.4'
B B 0.0013 0.0007 'International Tables Vol C Tables 4.2.6.8 and 6.1.1.4'

loop_
_geom_angle_atom_site_label_1
_geom_angle_atom_site_label_2
_geom_angle_atom_site_label_3
_geom_angle
N1 Cu1 N21 120.72(6)
N1 Cu1 P2 120.65(5)
N21 Cu1 P2 85.57(5)
N1 Cu1 P1 86.19(5)
N21 Cu1 P1 109.54(5)
P2 Cu1 P1 137.60(2)
C11 P1 C8 104.87(10)
C11 P1 C12 105.95(9)
C8 P1 C12 103.92(9)
C11 P1 Cu1 110.58(6)
C8 P1 Cu1 99.07(7)
C12 P1 Cu1 129.54(7)
C28 P2 C31 103.91(9)
C28 P2 C32 104.92(9)
C31 P2 C32 105.29(9)
C28 P2 Cu1 99.09(7)
C31 P2 Cu1 122.90(6)
C32 P2 Cu1 118.03(7)
C2 N1 C9 117.39(18)
C2 N1 Cu1 124.09(15)
C9 N1 Cu1 118.09(12)
C22 N21 C29 117.85(18)
C22 N21 Cu1 124.71(15)
C29 N21 Cu1 116.11(13)
N1 C2 C3 124.3(2)
N1 C2 H2 117.9
C3 C2 H2 117.9
C4 C3 C2 118.8(2)
C4 C3 H3 120.6
C2 C3 H3 120.6
C3 C4 C10 120.0(2)
C3 C4 H4 120.0
C10 C4 H4 120.0
C6 C5 C10 120.9(2)
C6 C5 H5 119.5
C10 C5 H5 119.5
C5 C6 C7 120.2(2)
C5 C6 H6 119.9
C7 C6 H6 119.9
C8 C7 C6 121.4(2)
C8 C7 H7 119.3
C6 C7 H7 119.3
C7 C8 C9 118.65(19)
C7 C8 P1 124.13(16)
C9 C8 P1 117.21(15)
N1 C9 C10 121.46(18)
N1 C9 C8 118.63(18)
C10 C9 C8 119.91(19)
C5 C10 C9 118.84(19)
C5 C10 C4 123.1(2)
C9 C10 C4 118.0(2)
C112 C11 C116 118.53(19)
C112 C11 P1 121.29(16)
C116 C11 P1 119.13(16)
C126 C12 C122 119.10(18)
C126 C12 P1 117.32(15)
C122 C12 P1 123.51(16)
N21 C22 C23 123.6(2)
N21 C22 H22 118.2
C23 C22 H22 118.2
C24 C23 C22 119.4(2)
C24 C23 H23 120.3
C22 C23 H23 120.3
C23 C24 C30 119.9(2)
C23 C24 H24 120.0
C30 C24 H24 120.0
C26 C25 C30 120.8(2)
C26 C25 H25 119.6
C30 C25 H25 119.6
C25 C26 C27 120.2(2)
C25 C26 H26 119.9
C27 C26 H26 119.9
C28 C27 C26 121.3(2)
C28 C27 H27 119.3
C26 C27 H27 119.3
C27 C28 C29 119.04(19)
C27 C28 P2 124.02(16)
C29 C28 P2 116.91(15)
N21 C29 C30 121.55(19)
N21 C29 C28 119.10(18)
C30 C29 C28 119.34(19)
C25 C30 C24 123.3(2)
C25 C30 C29 119.2(2)
C24 C30 C29 117.5(2)
C316 C31 C312 118.97(19)
C316 C31 P2 123.29(16)
C312 C31 P2 117.44(16)
C326 C32 C322 118.53(19)
C326 C32 P2 117.44(15)
C322 C32 P2 123.99(16)
C113 C112 C11 120.5(2)
C113 C112 H112 119.7
C11 C112 H112 119.7
C114 C113 C112 120.3(2)
C114 C113 H113 119.8
C112 C113 H113 119.8
C113 C114 C115 119.5(2)
C113 C114 H114 120.3
C115 C114 H114 120.3
C116 C115 C114 120.4(2)
C116 C115 H115 119.8
C114 C115 H115 119.8
C115 C116 C11 120.7(2)
C115 C116 H116 119.6
C11 C116 H116 119.6
C123 C122 C12 120.0(2)
C123 C122 H122 120.0
C12 C122 H122 120.0
C124 C123 C122 120.3(2)
C124 C123 H123 119.9
C122 C123 H123 119.9
C123 C124 C125 120.0(2)
C123 C124 H124 120.0
C125 C124 H124 120.0
C124 C125 C126 120.1(2)
C124 C125 H125 120.0
C126 C125 H125 120.0
C12 C126 C125 120.5(2)
C12 C126 H126 119.7
C125 C126 H126 119.7
C313 C312 C31 120.8(2)
C313 C312 H312 119.6
C31 C312 H312 119.6
C314 C313 C312 120.0(2)
C314 C313 H313 120.0
C312 C313 H313 120.0
C315 C314 C313 119.6(2)
C315 C314 H314 120.2
C313 C314 H314 120.2
C314 C315 C316 120.6(2)
C314 C315 H315 119.7
C316 C315 H315 119.7
C31 C316 C315 120.0(2)
C31 C316 H316 120.0
C315 C316 H316 120.0
C323 C322 C32 120.2(2)
C323 C322 H322 119.9
C32 C322 H322 119.9
C324 C323 C322 120.6(2)
C324 C323 H323 119.7
C322 C323 H323 119.7
C323 C324 C325 119.6(2)
C323 C324 H324 120.2
C325 C324 H324 120.2
C324 C325 C326 120.4(2)
C324 C325 H325 119.8
C326 C325 H325 119.8
C325 C326 C32 120.5(2)
C325 C326 H326 119.7
C32 C326 H326 119.7
F3 B1 F4 108.8(2)
F3 B1 F1 109.5(2)
F4 B1 F1 110.2(2)
F3 B1 F2 110.3(2)
F4 B1 F2 109.9(2)
F1 B1 F2 108.2(2)

loop_
_geom_bond_atom_site_label_1
_geom_bond_atom_site_label_2
_geom_bond_distance
Cu1 N1 2.0636(17)
Cu1 N21 2.1008(16)
Cu1 P2 2.2226(7)
Cu1 P1 2.2394(6)
P1 C11 1.808(2)
P1 C8 1.816(2)
P1 C12 1.8236(19)
P2 C28 1.814(2)
P2 C31 1.818(2)
P2 C32 1.822(2)
F1 B1 1.375(3)
F2 B1 1.371(3)
F3 B1 1.367(3)
F4 B1 1.370(3)
N1 C2 1.320(2)
N1 C9 1.384(2)
N21 C22 1.317(3)
N21 C29 1.378(3)
C2 C3 1.399(3)
C2 H2 0.9500
C3 C4 1.346(3)
C3 H3 0.9500
C4 C10 1.410(3)
C4 H4 0.9500
C5 C6 1.354(3)
C5 C10 1.407(3)
C5 H5 0.9500
C6 C7 1.397(3)
C6 H6 0.9500
C7 C8 1.372(3)
C7 H7 0.9500
C8 C9 1.422(3)
C9 C10 1.407(3)
C11 C112 1.385(3)
C11 C116 1.387(3)
C12 C126 1.377(3)
C12 C122 1.392(3)
C22 C23 1.397(3)
C22 H22 0.9500
C23 C24 1.347(3)
C23 H23 0.9500
C24 C30 1.406(3)
C24 H24 0.9500
C25 C26 1.358(3)
C25 C30 1.402(3)
C25 H25 0.9500
C26 C27 1.398(3)
C26 H26 0.9500
C27 C28 1.372(3)
C27 H27 0.9500
C28 C29 1.418(3)
C29 C30 1.416(3)
C31 C316 1.377(3)
C31 C312 1.386(3)
C32 C326 1.386(3)
C32 C322 1.393(3)
C112 C113 1.382(3)
C112 H112 0.9500
C113 C114 1.374(3)
C113 H113 0.9500
C114 C115 1.379(3)
C114 H114 0.9500
C115 C116 1.372(3)
C115 H115 0.9500
C116 H116 0.9500
C122 C123 1.385(3)
C122 H122 0.9500
C123 C124 1.366(3)
C123 H123 0.9500
C124 C125 1.379(3)
C124 H124 0.9500
C125 C126 1.380(3)
C125 H125 0.9500
C126 H126 0.9500
C312 C313 1.378(3)
C312 H312 0.9500
C313 C314 1.375(3)
C313 H313 0.9500
C314 C315 1.374(3)
C314 H314 0.9500
C315 C316 1.386(3)
C315 H315 0.9500
C316 H316 0.9500
C322 C323 1.385(3)
C322 H322 0.9500
C323 C324 1.366(3)
C323 H323 0.9500
C324 C325 1.377(3)
C324 H324 0.9500
C325 C326 1.380(3)
C325 H325 0.9500
C326 H326 0.9500

loop_
_geom_torsion_atom_site_label_1
_geom_torsion_atom_site_label_2
_geom_torsion_atom_site_label_3
_geom_torsion_atom_site_label_4
_geom_torsion
N1 Cu1 P1 C11 103.24(9)
N21 Cu1 P1 C11 -18.07(9)
P2 Cu1 P1 C11 -123.56(8)
N1 Cu1 P1 C8 -6.49(8)
N21 Cu1 P1 C8 -127.80(8)
P2 Cu1 P1 C8 126.72(7)
N1 Cu1 P1 C12 -123.08(10)
N21 Cu1 P1 C12 115.62(10)
P2 Cu1 P1 C12 10.13(10)
N1 Cu1 P2 C28 -136.84(8)
N21 Cu1 P2 C28 -13.50(8)
P1 Cu1 P2 C28 100.87(7)
N1 Cu1 P2 C31 109.98(9)
N21 Cu1 P2 C31 -126.68(9)
P1 Cu1 P2 C31 -12.31(9)
N1 Cu1 P2 C32 -24.46(9)
N21 Cu1 P2 C32 98.88(8)
P1 Cu1 P2 C32 -146.76(7)
N21 Cu1 N1 C2 -68.35(18)
P2 Cu1 N1 C2 35.99(18)
P1 Cu1 N1 C2 -178.86(17)
N21 Cu1 N1 C9 119.37(14)
P2 Cu1 N1 C9 -136.29(13)
P1 Cu1 N1 C9 8.87(13)
N1 Cu1 N21 C22 -53.16(18)
P2 Cu1 N21 C22 -176.44(16)
P1 Cu1 N21 C22 44.24(17)
N1 Cu1 N21 C29 140.34(13)
P2 Cu1 N21 C29 17.07(13)
P1 Cu1 N21 C29 -122.26(12)
C9 N1 C2 C3 2.2(3)
Cu1 N1 C2 C3 -170.14(17)
N1 C2 C3 C4 -1.8(4)
C2 C3 C4 C10 0.0(3)
C10 C5 C6 C7 0.6(4)
C5 C6 C7 C8 -0.7(4)
C6 C7 C8 C9 -0.4(3)
C6 C7 C8 P1 179.81(18)
C11 P1 C8 C7 70.5(2)
C12 P1 C8 C7 -40.5(2)
Cu1 P1 C8 C7 -175.20(18)
C11 P1 C8 C9 -109.25(16)
C12 P1 C8 C9 139.72(16)
Cu1 P1 C8 C9 5.00(16)
C2 N1 C9 C10 -0.8(3)
Cu1 N1 C9 C10 171.97(15)
C2 N1 C9 C8 179.37(18)
Cu1 N1 C9 C8 -7.8(2)
C7 C8 C9 N1 -178.73(19)
P1 C8 C9 N1 1.1(2)
C7 C8 C9 C10 1.5(3)
P1 C8 C9 C10 -178.72(15)
C6 C5 C10 C9 0.5(3)
C6 C5 C10 C4 180.0(2)
N1 C9 C10 C5 178.70(18)
C8 C9 C10 C5 -1.5(3)
N1 C9 C10 C4 -0.8(3)
C8 C9 C10 C4 178.96(19)
C3 C4 C10 C5 -178.3(2)
C3 C4 C10 C9 1.2(3)
C8 P1 C11 C112 28.55(18)
C12 P1 C11 C112 138.11(16)
Cu1 P1 C11 C112 -77.34(17)
C8 P1 C11 C116 -163.34(15)
C12 P1 C11 C116 -53.78(18)
Cu1 P1 C11 C116 90.76(15)
C11 P1 C12 C126 146.40(17)
C8 P1 C12 C126 -103.36(18)
Cu1 P1 C12 C126 11.2(2)
C11 P1 C12 C122 -36.7(2)
C8 P1 C12 C122 73.55(19)
Cu1 P1 C12 C122 -171.93(14)
C29 N21 C22 C23 3.1(3)
Cu1 N21 C22 C23 -163.15(15)
N21 C22 C23 C24 -2.1(3)
C22 C23 C24 C30 -1.6(3)
C30 C25 C26 C27 1.1(3)
C25 C26 C27 C28 -3.2(3)
C26 C27 C28 C29 2.0(3)
C26 C27 C28 P2 -176.07(15)
C31 P2 C28 C27 -42.90(19)
C32 P2 C28 C27 67.42(19)
Cu1 P2 C28 C27 -170.23(16)
C31 P2 C28 C29 138.99(15)
C32 P2 C28 C29 -110.69(15)
Cu1 P2 C28 C29 11.67(15)
C22 N21 C29 C30 -0.5(3)
Cu1 N21 C29 C30 166.99(14)
C22 N21 C29 C28 178.76(17)
Cu1 N21 C29 C28 -13.8(2)
C27 C28 C29 N21 -178.10(18)
P2 C28 C29 N21 0.1(2)
C27 C28 C29 C30 1.2(3)
P2 C28 C29 C30 179.36(14)
C26 C25 C30 C24 -178.9(2)
C26 C25 C30 C29 2.0(3)
C23 C24 C30 C25 -175.1(2)
C23 C24 C30 C29 4.0(3)
N21 C29 C30 C25 176.08(18)
C28 C29 C30 C25 -3.1(3)
N21 C29 C30 C24 -3.0(3)
C28 C29 C30 C24 177.77(18)
C28 P2 C31 C316 120.15(18)
C32 P2 C31 C316 10.1(2)
Cu1 P2 C31 C316 -129.10(16)
C28 P2 C31 C312 -66.13(18)
C32 P2 C31 C312 -176.18(16)
Cu1 P2 C31 C312 44.61(19)
C28 P2 C32 C326 162.00(16)
C31 P2 C32 C326 -88.68(17)
Cu1 P2 C32 C326 52.90(18)
C28 P2 C32 C322 -15.6(2)
C31 P2 C32 C322 93.75(18)
Cu1 P2 C32 C322 -124.67(16)
C116 C11 C112 C113 -0.6(3)
P1 C11 C112 C113 167.57(15)
C11 C112 C113 C114 0.6(3)
C112 C113 C114 C115 0.4(3)
C113 C114 C115 C116 -1.3(3)
C114 C115 C116 C11 1.2(3)
C112 C11 C116 C115 -0.3(3)
P1 C11 C116 C115 -168.73(17)
C126 C12 C122 C123 2.0(3)
P1 C12 C122 C123 -174.90(17)
C12 C122 C123 C124 -1.1(4)
C122 C123 C124 C125 -0.6(4)
C123 C124 C125 C126 1.5(4)
C122 C12 C126 C125 -1.1(3)
P1 C12 C126 C125 175.98(18)
C124 C125 C126 C12 -0.7(4)
C316 C31 C312 C313 -0.4(3)
P2 C31 C312 C313 -174.40(17)
C31 C312 C313 C314 0.8(3)
C312 C313 C314 C315 -0.9(4)
C313 C314 C315 C316 0.8(4)
C312 C31 C316 C315 0.2(3)
P2 C31 C316 C315 173.87(17)
C314 C315 C316 C31 -0.4(3)
C326 C32 C322 C323 -0.4(3)
P2 C32 C322 C323 177.12(16)
C32 C322 C323 C324 -0.1(3)
C322 C323 C324 C325 0.5(3)
C323 C324 C325 C326 -0.3(3)
C324 C325 C326 C32 -0.3(3)
C322 C32 C326 C325 0.6(3)
P2 C32 C326 C325 -177.07(17)
